data_4118942
loop_
_publ_author_name
'Jes\'us Garc\'ia L\'opez'
'Antonio Mor\'an Ramallal'
'Javier Gonz\'alez'
'Laura Roces'
'Santiago Garc\'ia-Granda'
'Mar\'ia Jos\'e Iglesias'
'Pascual O\~na-Burgos'
'Fernando L\'opez Ortiz'

_publ_contact_author_address
;\'Area de Qu\'imica Org\'anica
Universidad de Almer\'ia
04120  Almer\'ia
Spain
;
_publ_contact_author_email flortiz@ual.es
_publ_contact_author_name 'Fernando L\'opez-Ortiz'
_publ_contact_author_phone +34950015478
_publ_section_title
;
 Mechanisms of Stereomutation and Thermolysis of
 Spiro-1,2-oxaphosphetanes: New Insights into the Second Step of the
 Wittig Reaction
;
_journal_name_full 'Journal of the American Chemical Society'
_journal_page_first 19504
_journal_page_last 19507
_journal_paper_doi 10.1021/ja307330c
_journal_volume 134
_journal_year 2012
_chemical_compound_source 'synthesis as described'
_chemical_formula_moiety 'C25 H30 N1 O2 P1'
_chemical_formula_sum 'C25 H30 N O2 P'
_chemical_formula_weight 407.47
_chemical_name_systematic
;
 ?
;
_space_group_IT_number 14
_symmetry_cell_setting monoclinic
_symmetry_space_group_name_Hall '-P 2ybc'
_symmetry_space_group_name_H-M 'P 1 21/c 1'
_atom_sites_solution_hydrogens geom
_atom_sites_solution_primary heavy
_atom_sites_solution_secondary difmap
_cell_angle_alpha 90
_cell_angle_beta 105.241(9)
_cell_angle_gamma 90
_cell_formula_units_Z 4
_cell_length_a 12.427(4)
_cell_length_b 11.154(4)
_cell_length_c 15.751(5)
_cell_measurement_reflns_used 127
_cell_measurement_temperature 293(2)
_cell_measurement_theta_max 13.17
_cell_measurement_theta_min 2.49
_cell_measurement_wavelength 0.71073
_cell_volume 2106.5(12)
_computing_cell_refinement 'Bruker SMART'
_computing_data_collection 'Bruker SMART'
_computing_data_reduction 'Bruker SAINT'
_computing_molecular_graphics 'Ortep-3 for Windows (Farrugia, 1997)'
_computing_publication_material 'WinGX publication routines (Farrugia, 1999)'
_computing_structure_refinement 'SHELXL-97 (Sheldrick, 1997)'
_computing_structure_solution 'DIRDIF-99 (Beurskens et al., 1999)'
_diffrn_ambient_temperature 293(2)
_diffrn_measured_fraction_theta_full 0.998
_diffrn_measured_fraction_theta_max 0.996
_diffrn_measurement_device_type 'CCD area detector'
_diffrn_measurement_method 'phi and omega scans'
_diffrn_radiation_monochromator graphite
_diffrn_radiation_probe x-ray
_diffrn_radiation_type MoK\a
_diffrn_radiation_wavelength 0.71073
_diffrn_reflns_av_R_equivalents 0.102
_diffrn_reflns_av_unetI/netI 0.1489
_diffrn_reflns_limit_h_max 7
_diffrn_reflns_limit_h_min -14
_diffrn_reflns_limit_k_max 13
_diffrn_reflns_limit_k_min -13
_diffrn_reflns_limit_l_max 18
_diffrn_reflns_limit_l_min -18
_diffrn_reflns_number 11433
_diffrn_reflns_theta_full 25
_diffrn_reflns_theta_max 25.39
_diffrn_reflns_theta_min 1.7
_exptl_absorpt_coefficient_mu 0.152
_exptl_absorpt_correction_T_max 0.992
_exptl_absorpt_correction_T_min 0.752
_exptl_absorpt_correction_type refdelf
_exptl_absorpt_process_details
;
        XABS2
        Parkin S,Moezzi B & Hope H, (1995) J. Appl. Cryst. 28, 53-56
        Linear fit to sin(theta)/lambda - 12 parameters
;
_exptl_crystal_colour colourless
_exptl_crystal_density_diffrn 1.285
_exptl_crystal_description prism
_exptl_crystal_F_000 872
_exptl_crystal_size_max 0.175
_exptl_crystal_size_mid 0.149
_exptl_crystal_size_min 0.058
_refine_diff_density_max 0.407
_refine_diff_density_min -0.377
_refine_diff_density_rms 0.065
_refine_ls_extinction_method none
_refine_ls_goodness_of_fit_ref 0.982
_refine_ls_hydrogen_treatment constr
_refine_ls_matrix_type full
_refine_ls_number_parameters 266
_refine_ls_number_reflns 3851
_refine_ls_number_restraints 0
_refine_ls_restrained_S_all 0.982
_refine_ls_R_factor_all 0.135
_refine_ls_R_factor_gt 0.078
_refine_ls_shift/su_max 0
_refine_ls_shift/su_mean 0
_refine_ls_structure_factor_coef Fsqd
_refine_ls_weighting_details 'calc w=1/[\s^2^(Fo^2^)+(0.0429P)^2^+0.0000P] where P=(Fo^2^+2Fc^2^)/3'
_refine_ls_weighting_scheme calc
_refine_ls_wR_factor_gt 0.1414
_refine_ls_wR_factor_ref 0.1623
_reflns_number_gt 2360
_reflns_number_total 3851
_reflns_threshold_expression >2sigma(I)
_cod_data_source_file ja307330c_si_002_2.cif
_cod_data_source_block (+-)-6_j85p2m
_cod_original_sg_symbol_Hall -P2ybc
_cod_database_code 4118942

loop_
_symmetry_equiv_pos_as_xyz
'x, y, z'
'-x, y+1/2, -z+1/2'
'-x, -y, -z'
'x, -y-1/2, z-1/2'

loop_
_atom_site_label
_atom_site_type_symbol
_atom_site_fract_x
_atom_site_fract_y
_atom_site_fract_z
_atom_site_U_iso_or_equiv
_atom_site_adp_type
_atom_site_occupancy
_atom_site_symmetry_multiplicity
_atom_site_calc_flag
_atom_site_refinement_flags
P2 P 0.14753(10) 0.23989(9) 0.40722(7) 0.0220(3) Uani 1 1 d .
N5 N 0.0612(3) 0.1271(3) 0.4423(2) 0.0228(9) Uani 1 1 d .
H0 H 0.0854 0.09 0.4915 0.027 Uiso 1 1 calc R
O1 O 0.2366(2) 0.3188(2) 0.36037(17) 0.0233(7) Uani 1 1 d .
O2 O -0.1072(3) 0.0294(2) 0.40259(18) 0.0292(8) Uani 1 1 d .
C3 C 0.2738(4) 0.1492(3) 0.4353(3) 0.0243(11) Uani 1 1 d .
H3 H 0.2652 0.0826 0.3935 0.029 Uiso 1 1 calc R
C4 C 0.3361(4) 0.2518(4) 0.4038(3) 0.0238(10) Uani 1 1 d .
C6 C -0.0397(4) 0.1034(3) 0.3902(3) 0.0223(10) Uani 1 1 d .
C7 C -0.0588(4) 0.1804(3) 0.3094(3) 0.0195(10) Uani 1 1 d .
C8 C 0.0312(4) 0.2530(4) 0.3085(2) 0.0212(10) Uani 1 1 d .
C9 C 0.0230(4) 0.3315(3) 0.2385(3) 0.0235(10) Uani 1 1 d .
H9 H 0.0822 0.3815 0.2367 0.028 Uiso 1 1 calc R
C10 C -0.0742(4) 0.3338(4) 0.1719(3) 0.0274(11) Uani 1 1 d .
H10 H -0.0796 0.3859 0.1249 0.033 Uiso 1 1 calc R
C11 C -0.1635(4) 0.2615(4) 0.1727(3) 0.0294(11) Uani 1 1 d .
H11 H -0.2285 0.2654 0.1271 0.035 Uiso 1 1 calc R
C12 C -0.1555(4) 0.1819(3) 0.2430(3) 0.0262(11) Uani 1 1 d .
H12 H -0.2144 0.1313 0.2445 0.031 Uiso 1 1 calc R
C13 C 0.1396(4) 0.3524(3) 0.4891(3) 0.0216(10) Uani 1 1 d .
C14A C 0.1032(4) 0.3273(4) 0.5628(3) 0.0305(12) Uani 1 1 d .
H14A H 0.0817 0.2496 0.5723 0.037 Uiso 1 1 calc R
C15A C 0.0984(4) 0.4165(4) 0.6224(3) 0.0339(12) Uani 1 1 d .
H15A H 0.0738 0.3982 0.6718 0.041 Uiso 1 1 calc R
C16 C 0.1295(4) 0.5322(4) 0.6098(3) 0.0344(12) Uani 1 1 d .
H16 H 0.128 0.5915 0.6509 0.041 Uiso 1 1 calc R
C15 C 0.1632(4) 0.5590(4) 0.5350(3) 0.0319(12) Uani 1 1 d .
H15 H 0.1826 0.6372 0.5248 0.038 Uiso 1 1 calc R
C14 C 0.1678(4) 0.4700(4) 0.4758(3) 0.0315(12) Uani 1 1 d .
H14 H 0.1903 0.489 0.4256 0.038 Uiso 1 1 calc R
C17 C 0.3133(4) 0.0998(4) 0.5280(3) 0.0338(12) Uani 1 1 d .
H17A H 0.3888 0.0724 0.5383 0.051 Uiso 1 1 calc R
H17B H 0.2664 0.034 0.5348 0.051 Uiso 1 1 calc R
H17C H 0.3095 0.1616 0.5695 0.051 Uiso 1 1 calc R
C18 C 0.4196(4) 0.3275(4) 0.4750(3) 0.0316(12) Uani 1 1 d .
H18A H 0.3924 0.4087 0.477 0.038 Uiso 1 1 calc R
H18B H 0.4315 0.2914 0.5327 0.038 Uiso 1 1 calc R
C19 C 0.5268(4) 0.3264(4) 0.4447(3) 0.0348(12) Uani 1 1 d .
H19 H 0.58 0.3897 0.4707 0.042 Uiso 1 1 calc R
C20 C 0.5743(4) 0.1994(4) 0.4599(3) 0.0347(12) Uani 1 1 d .
H20A H 0.5745 0.1701 0.5179 0.042 Uiso 1 1 calc R
H20B H 0.6495 0.1959 0.4529 0.042 Uiso 1 1 calc R
C21 C 0.4914(4) 0.1277(4) 0.3864(3) 0.0325(12) Uani 1 1 d .
H21A H 0.5296 0.0912 0.3466 0.039 Uiso 1 1 calc R
H21B H 0.4547 0.0654 0.4115 0.039 Uiso 1 1 calc R
C22 C 0.4075(4) 0.2213(4) 0.3388(3) 0.0277(11) Uani 1 1 d .
C23 C 0.4831(4) 0.3333(4) 0.3442(3) 0.0326(12) Uani 1 1 d .
C24 C 0.3396(4) 0.1829(4) 0.2483(3) 0.0386(13) Uani 1 1 d .
H24A H 0.3885 0.1687 0.2113 0.058 Uiso 1 1 calc R
H24B H 0.2875 0.245 0.2232 0.058 Uiso 1 1 calc R
H24C H 0.2997 0.1106 0.2533 0.058 Uiso 1 1 calc R
C25 C 0.4198(4) 0.4504(4) 0.3109(3) 0.0404(13) Uani 1 1 d .
H25A H 0.3624 0.4627 0.3406 0.061 Uiso 1 1 calc R
H25B H 0.3866 0.4446 0.2487 0.061 Uiso 1 1 calc R
H25C H 0.4708 0.5166 0.3227 0.061 Uiso 1 1 calc R
C26 C 0.5733(4) 0.3210(4) 0.2943(3) 0.0477(15) Uani 1 1 d .
H26A H 0.6229 0.3885 0.3075 0.072 Uiso 1 1 calc R
H26B H 0.5388 0.3184 0.2322 0.072 Uiso 1 1 calc R
H26C H 0.6147 0.2485 0.3121 0.072 Uiso 1 1 calc R

loop_
_atom_site_aniso_label
_atom_site_aniso_U_11
_atom_site_aniso_U_22
_atom_site_aniso_U_33
_atom_site_aniso_U_23
_atom_site_aniso_U_13
_atom_site_aniso_U_12
P2 0.0239(7) 0.0208(6) 0.0224(6) 0.0014(5) 0.0079(5) 0.0003(6)
N5 0.025(2) 0.0218(18) 0.0215(19) 0.0063(15) 0.0054(17) -0.0041(18)
O1 0.0209(19) 0.0245(15) 0.0269(16) 0.0045(13) 0.0107(14) 0.0019(14)
O2 0.028(2) 0.0295(16) 0.0279(17) 0.0079(14) 0.0032(15) -0.0107(16)
C3 0.024(3) 0.022(2) 0.026(2) -0.0035(19) 0.005(2) 0.002(2)
C4 0.023(3) 0.026(2) 0.023(2) 0.0057(19) 0.007(2) 0.005(2)
C6 0.028(3) 0.018(2) 0.023(2) -0.0044(18) 0.010(2) -0.002(2)
C7 0.023(3) 0.015(2) 0.020(2) 0.0004(18) 0.004(2) 0.003(2)
C8 0.020(3) 0.025(2) 0.017(2) 0.0022(19) 0.0032(18) 0.006(2)
C9 0.025(3) 0.024(2) 0.025(2) -0.0033(19) 0.012(2) 0.001(2)
C10 0.034(3) 0.028(2) 0.021(2) 0.0040(19) 0.008(2) 0.005(2)
C11 0.028(3) 0.030(2) 0.024(2) -0.003(2) -0.003(2) 0.003(2)
C12 0.028(3) 0.022(2) 0.031(3) -0.003(2) 0.010(2) -0.001(2)
C13 0.020(3) 0.021(2) 0.024(2) 0.0006(19) 0.007(2) 0.002(2)
C14A 0.036(3) 0.030(2) 0.024(2) -0.001(2) 0.006(2) -0.009(2)
C15A 0.042(4) 0.038(3) 0.025(3) -0.004(2) 0.015(2) -0.006(3)
C16 0.033(3) 0.031(3) 0.038(3) -0.010(2) 0.007(2) 0.003(2)
C15 0.033(3) 0.024(2) 0.040(3) -0.002(2) 0.011(2) -0.003(2)
C14 0.038(3) 0.029(2) 0.032(3) -0.002(2) 0.018(2) -0.003(2)
C17 0.025(3) 0.033(3) 0.044(3) 0.017(2) 0.010(2) 0.005(2)
C18 0.037(3) 0.025(2) 0.030(3) -0.001(2) 0.002(2) -0.001(2)
C19 0.022(3) 0.036(3) 0.044(3) -0.001(2) 0.004(2) -0.001(2)
C20 0.022(3) 0.043(3) 0.037(3) -0.003(2) 0.004(2) -0.001(2)
C21 0.029(3) 0.035(3) 0.034(3) -0.005(2) 0.008(2) 0.002(2)
C22 0.027(3) 0.031(2) 0.024(2) -0.001(2) 0.004(2) 0.003(2)
C23 0.022(3) 0.040(3) 0.037(3) 0.004(2) 0.011(2) -0.002(2)
C24 0.038(3) 0.046(3) 0.031(3) -0.003(2) 0.008(2) 0.008(3)
C25 0.035(3) 0.044(3) 0.046(3) 0.017(2) 0.017(3) 0.000(3)
C26 0.033(4) 0.053(3) 0.061(4) 0.010(3) 0.019(3) 0.001(3)

loop_
_atom_type_symbol
_atom_type_description
_atom_type_scat_dispersion_real
_atom_type_scat_dispersion_imag
_atom_type_scat_source
C C 0.0033 0.0016 'International Tables Vol C Tables 4.2.6.8 and 6.1.1.4'
H H 0 0 'International Tables Vol C Tables 4.2.6.8 and 6.1.1.4'
N N 0.0061 0.0033 'International Tables Vol C Tables 4.2.6.8 and 6.1.1.4'
O O 0.0106 0.006 'International Tables Vol C Tables 4.2.6.8 and 6.1.1.4'
P P 0.1023 0.0942 'International Tables Vol C Tables 4.2.6.8 and 6.1.1.4'

loop_
_geom_angle_atom_site_label_1
_geom_angle_atom_site_label_2
_geom_angle_atom_site_label_3
_geom_angle
O1 P2 C13 96.42(17)
O1 P2 C3 77.20(17)
C13 P2 C3 114.5(2)
O1 P2 C8 92.77(17)
C13 P2 C8 111.65(19)
C3 P2 C8 133.55(19)
O1 P2 N5 166.63(15)
C13 P2 N5 96.61(17)
C3 P2 N5 94.62(17)
C8 P2 N5 85.21(18)
O1 P2 C4 37.74(13)
C13 P2 C4 102.49(17)
C3 P2 C4 40.54(16)
C8 P2 C4 122.91(17)
N5 P2 C4 135.17(15)
C6 N5 P2 118.8(3)
C6 N5 H0 120.6
P2 N5 H0 120.6
C4 O1 P2 95.7(2)
C17 C3 C4 121.3(4)
C17 C3 P2 118.4(3)
C4 C3 P2 89.0(2)
C17 C3 H3 108.8
C4 C3 H3 108.8
P2 C3 H3 108.8
O1 C4 C3 95.5(3)
O1 C4 C18 112.5(3)
C3 C4 C18 117.9(3)
O1 C4 C22 111.4(3)
C3 C4 C22 118.2(3)
C18 C4 C22 101.8(4)
O1 C4 P2 46.58(17)
C3 C4 P2 50.4(2)
C18 C4 P2 119.4(3)
C22 C4 P2 137.9(3)
O2 C6 N5 127.4(4)
O2 C6 C7 123.8(4)
N5 C6 C7 108.8(4)
C12 C7 C8 122.3(4)
C12 C7 C6 124.4(4)
C8 C7 C6 113.3(4)
C7 C8 C9 119.0(4)
C7 C8 P2 113.9(3)
C9 C8 P2 126.9(3)
C10 C9 C8 118.8(4)
C10 C9 H9 120.6
C8 C9 H9 120.6
C11 C10 C9 122.1(4)
C11 C10 H10 118.9
C9 C10 H10 118.9
C10 C11 C12 119.3(4)
C10 C11 H11 120.4
C12 C11 H11 120.4
C7 C12 C11 118.4(4)
C7 C12 H12 120.8
C11 C12 H12 120.8
C14A C13 C14 118.0(4)
C14A C13 P2 123.1(3)
C14 C13 P2 118.8(3)
C13 C14A C15A 120.6(4)
C13 C14A H14A 119.7
C15A C14A H14A 119.7
C16 C15A C14A 120.9(4)
C16 C15A H15A 119.6
C14A C15A H15A 119.6
C15A C16 C15 119.1(4)
C15A C16 H16 120.5
C15 C16 H16 120.5
C14 C15 C16 119.9(4)
C14 C15 H15 120
C16 C15 H15 120
C15 C14 C13 121.6(4)
C15 C14 H14 119.2
C13 C14 H14 119.2
C3 C17 H17A 109.5
C3 C17 H17B 109.5
H17A C17 H17B 109.5
C3 C17 H17C 109.5
H17A C17 H17C 109.5
H17B C17 H17C 109.5
C19 C18 C4 104.0(4)
C19 C18 H18A 111
C4 C18 H18A 111
C19 C18 H18B 111
C4 C18 H18B 111
H18A C18 H18B 109
C20 C19 C18 106.9(4)
C20 C19 C23 103.0(4)
C18 C19 C23 102.7(4)
C20 C19 H19 114.3
C18 C19 H19 114.3
C23 C19 H19 114.3
C19 C20 C21 101.9(4)
C19 C20 H20A 111.4
C21 C20 H20A 111.4
C19 C20 H20B 111.4
C21 C20 H20B 111.4
H20A C20 H20B 109.2
C22 C21 C20 104.4(3)
C22 C21 H21A 110.9
C20 C21 H21A 110.9
C22 C21 H21B 110.9
C20 C21 H21B 110.9
H21A C21 H21B 108.9
C24 C22 C21 114.1(4)
C24 C22 C23 117.3(4)
C21 C22 C23 101.5(4)
C24 C22 C4 114.0(4)
C21 C22 C4 105.1(3)
C23 C22 C4 103.2(3)
C19 C23 C26 114.5(4)
C19 C23 C25 113.8(4)
C26 C23 C25 106.1(4)
C19 C23 C22 93.5(3)
C26 C23 C22 114.4(4)
C25 C23 C22 114.6(4)
C22 C24 H24A 109.5
C22 C24 H24B 109.5
H24A C24 H24B 109.5
C22 C24 H24C 109.5
H24A C24 H24C 109.5
H24B C24 H24C 109.5
C23 C25 H25A 109.5
C23 C25 H25B 109.5
H25A C25 H25B 109.5
C23 C25 H25C 109.5
H25A C25 H25C 109.5
H25B C25 H25C 109.5
C23 C26 H26A 109.5
C23 C26 H26B 109.5
H26A C26 H26B 109.5
C23 C26 H26C 109.5
H26A C26 H26C 109.5
H26B C26 H26C 109.5

loop_
_geom_bond_atom_site_label_1
_geom_bond_atom_site_label_2
_geom_bond_distance
P2 O1 1.724(3)
P2 C13 1.820(4)
P2 C3 1.821(4)
P2 C8 1.830(4)
P2 N5 1.831(3)
P2 C4 2.362(5)
N5 C6 1.332(5)
N5 H0 0.86
O1 C4 1.453(5)
O2 C6 1.228(5)
C3 C17 1.516(5)
C3 C4 1.535(5)
C3 H3 0.98
C4 C18 1.560(6)
C4 C22 1.559(6)
C6 C7 1.503(5)
C7 C12 1.370(6)
C7 C8 1.383(6)
C8 C9 1.391(5)
C9 C10 1.376(6)
C9 H9 0.93
C10 C11 1.374(6)
C10 H10 0.93
C11 C12 1.402(5)
C11 H11 0.93
C12 H12 0.93
C13 C14A 1.381(6)
C13 C14 1.388(5)
C14A C15A 1.380(5)
C14A H14A 0.93
C15A C16 1.377(6)
C15A H15A 0.93
C16 C15 1.382(6)
C16 H16 0.93
C15 C14 1.374(5)
C15 H15 0.93
C14 H14 0.93
C17 H17A 0.96
C17 H17B 0.96
C17 H17C 0.96
C18 C19 1.528(6)
C18 H18A 0.97
C18 H18B 0.97
C19 C20 1.529(6)
C19 C23 1.535(6)
C19 H19 0.98
C20 C21 1.554(6)
C20 H20A 0.97
C20 H20B 0.97
C21 C22 1.525(6)
C21 H21A 0.97
C21 H21B 0.97
C22 C24 1.515(6)
C22 C23 1.552(6)
C23 C26 1.535(6)
C23 C25 1.543(6)
C24 H24A 0.96
C24 H24B 0.96
C24 H24C 0.96
C25 H25A 0.96
C25 H25B 0.96
C25 H25C 0.96
C26 H26A 0.96
C26 H26B 0.96
C26 H26C 0.96

loop_
_geom_hbond_atom_site_label_D
_geom_hbond_atom_site_label_H
_geom_hbond_atom_site_label_A
_geom_hbond_distance_DH
_geom_hbond_distance_HA
_geom_hbond_distance_DA
_geom_hbond_angle_DHA
_geom_hbond_site_symmetry_A
N5 H0 O2 0.86 2.1 2.934(4) 164.7 3_556
C17 H17B O2 0.96 2.53 3.361(5) 144.7 3_556
C9 H9 O1 0.93 2.45 2.841(5) 105.3 .
C14 H14 O1 0.93 2.3 2.774(5) 110.9 .
C24 H24B O1 0.96 2.54 2.870(5) 100 .
C25 H25A O1 0.96 2.32 2.979(5) 125.4 .
C14A H14A N5 0.93 2.42 2.888(5) 111.1 .

loop_
_geom_torsion_atom_site_label_1
_geom_torsion_atom_site_label_2
_geom_torsion_atom_site_label_3
_geom_torsion_atom_site_label_4
_geom_torsion
O1 P2 N5 C6 -82.9(8)
C13 P2 N5 C6 110.1(3)
C3 P2 N5 C6 -134.5(3)
C8 P2 N5 C6 -1.1(3)
C4 P2 N5 C6 -134.7(3)
C13 P2 O1 C4 102.1(2)
C3 P2 O1 C4 -11.6(2)
C8 P2 O1 C4 -145.7(2)
N5 P2 O1 C4 -64.8(7)
O1 P2 C3 C17 136.5(3)
C13 P2 C3 C17 45.2(4)
C8 P2 C3 C17 -142.0(3)
N5 P2 C3 C17 -54.3(3)
C4 P2 C3 C17 125.6(4)
O1 P2 C3 C4 10.9(2)
C13 P2 C3 C4 -80.4(3)
C8 P2 C3 C4 92.4(3)
N5 P2 C3 C4 -179.8(2)
P2 O1 C4 C3 13.5(3)
P2 O1 C4 C18 -109.8(3)
P2 O1 C4 C22 136.7(3)
C17 C3 C4 O1 -135.8(4)
P2 C3 C4 O1 -12.7(2)
C17 C3 C4 C18 -16.7(6)
P2 C3 C4 C18 106.4(4)
C17 C3 C4 C22 106.3(5)
P2 C3 C4 C22 -130.5(3)
C17 C3 C4 P2 -123.1(4)
C13 P2 C4 O1 -84.3(2)
C3 P2 C4 O1 162.5(3)
C8 P2 C4 O1 42.1(3)
N5 P2 C4 O1 162.7(2)
O1 P2 C4 C3 -162.5(3)
C13 P2 C4 C3 113.2(3)
C8 P2 C4 C3 -120.4(3)
N5 P2 C4 C3 0.3(3)
O1 P2 C4 C18 94.2(3)
C13 P2 C4 C18 9.8(3)
C3 P2 C4 C18 -103.4(4)
C8 P2 C4 C18 136.2(3)
N5 P2 C4 C18 -103.1(3)
O1 P2 C4 C22 -72.6(4)
C13 P2 C4 C22 -156.9(4)
C3 P2 C4 C22 89.9(5)
C8 P2 C4 C22 -30.5(5)
N5 P2 C4 C22 90.2(4)
P2 N5 C6 O2 178.5(3)
P2 N5 C6 C7 0.4(4)
O2 C6 C7 C12 3.9(6)
N5 C6 C7 C12 -177.9(4)
O2 C6 C7 C8 -177.2(4)
N5 C6 C7 C8 1.0(5)
C12 C7 C8 C9 0.8(6)
C6 C7 C8 C9 -178.0(3)
C12 C7 C8 P2 177.0(3)
C6 C7 C8 P2 -1.9(4)
O1 P2 C8 C7 168.4(3)
C13 P2 C8 C7 -93.6(3)
C3 P2 C8 C7 93.5(4)
N5 P2 C8 C7 1.7(3)
C4 P2 C8 C7 144.2(3)
O1 P2 C8 C9 -15.8(4)
C13 P2 C8 C9 82.3(4)
C3 P2 C8 C9 -90.7(4)
N5 P2 C8 C9 177.5(4)
C4 P2 C8 C9 -40.0(4)
C7 C8 C9 C10 -0.4(6)
P2 C8 C9 C10 -176.1(3)
C8 C9 C10 C11 0.3(6)
C9 C10 C11 C12 -0.6(6)
C8 C7 C12 C11 -1.1(6)
C6 C7 C12 C11 177.7(4)
C10 C11 C12 C7 0.9(6)
O1 P2 C13 C14A -161.9(4)
C3 P2 C13 C14A -83.1(4)
C8 P2 C13 C14A 102.5(4)
N5 P2 C13 C14A 15.1(4)
C4 P2 C13 C14A -124.1(4)
O1 P2 C13 C14 20.3(4)
C3 P2 C13 C14 99.1(4)
C8 P2 C13 C14 -75.3(4)
N5 P2 C13 C14 -162.7(4)
C4 P2 C13 C14 58.1(4)
C14 C13 C14A C15A -1.9(7)
P2 C13 C14A C15A -179.7(4)
C13 C14A C15A C16 0.1(7)
C14A C15A C16 C15 1.7(7)
C15A C16 C15 C14 -1.6(7)
C16 C15 C14 C13 -0.2(7)
C14A C13 C14 C15 1.9(7)
P2 C13 C14 C15 179.8(4)
O1 C4 C18 C19 -121.6(4)
C3 C4 C18 C19 128.7(4)
C22 C4 C18 C19 -2.2(4)
P2 C4 C18 C19 -173.2(3)
C4 C18 C19 C20 -71.0(4)
C4 C18 C19 C23 37.1(4)
C18 C19 C20 C21 72.2(4)
C23 C19 C20 C21 -35.6(5)
C19 C20 C21 C22 -0.1(5)
C20 C21 C22 C24 162.1(4)
C20 C21 C22 C23 35.0(4)
C20 C21 C22 C4 -72.2(4)
O1 C4 C22 C24 -41.1(5)
C3 C4 C22 C24 68.0(5)
C18 C4 C22 C24 -161.2(3)
P2 C4 C22 C24 7.0(6)
O1 C4 C22 C21 -166.8(3)
C3 C4 C22 C21 -57.8(5)
C18 C4 C22 C21 73.1(4)
P2 C4 C22 C21 -118.7(4)
O1 C4 C22 C23 87.2(4)
C3 C4 C22 C23 -163.7(4)
C18 C4 C22 C23 -32.9(4)
P2 C4 C22 C23 135.3(4)
C20 C19 C23 C26 -63.1(5)
C18 C19 C23 C26 -174.1(4)
C20 C19 C23 C25 174.5(4)
C18 C19 C23 C25 63.5(5)
C20 C19 C23 C22 55.7(4)
C18 C19 C23 C22 -55.3(4)
C24 C22 C23 C19 -179.8(4)
C21 C22 C23 C19 -54.8(4)
C4 C22 C23 C19 53.9(4)
C24 C22 C23 C26 -60.8(5)
C21 C22 C23 C26 64.2(5)
C4 C22 C23 C26 172.9(4)
C24 C22 C23 C25 62.0(5)
C21 C22 C23 C25 -172.9(4)
C4 C22 C23 C25 -64.2(5)
